data_4069677
loop_
_publ_author_name
'Yadav, Mahendra'
'Singh, Ashish Kumar'
'Pandey, Daya Shankar'

_publ_section_title
;
 First Examples of Heteroleptic Dipyrrin/\h5-Pentamethylcyclopentadienyl
 Rhodium/Iridium(III) Complexes and Their Catalytic Activity
;
_journal_issue 16
_journal_name_full Organometallics
_journal_page_first 4713
_journal_paper_doi 10.1021/om900349v
_journal_volume 28
_journal_year 2009
_chemical_formula_moiety CH25ClN3O2Rh(CH2Cl2)
_chemical_formula_sum 'C26 H27 Cl3 N3 O2 Rh'
_chemical_formula_weight 622.78
_space_group_IT_number 61
_symmetry_cell_setting orthorhombic
_symmetry_Int_Tables_number 61
_symmetry_space_group_name_Hall '-P 2ac 2ab'
_symmetry_space_group_name_H-M 'P b c a'
_atom_sites_solution_hydrogens geom
_atom_sites_solution_primary direct
_atom_sites_solution_secondary difmap
_audit_creation_method SHELXL-97
_cell_angle_alpha 90.00
_cell_angle_beta 90.00
_cell_angle_gamma 90.00
_cell_formula_units_Z 8
_cell_length_a 13.2123(11)
_cell_length_b 16.6245(14)
_cell_length_c 23.926(2)
_cell_measurement_temperature 293(2)
_cell_measurement_theta_max 28.27
_cell_measurement_theta_min 2.30
_cell_volume 5255.3(8)
_computing_cell_refinement 'Bruker SAINT'
_computing_data_collection 'Bruker APEX'
_computing_data_reduction 'Bruker SAINT'
_computing_molecular_graphics ORTEP
_computing_publication_material ciftab
_computing_structure_refinement 'SHELXL-97 (Sheldrick, 1997)'
_computing_structure_solution 'SHELXS-97 (Sheldrick, 1990)'
_diffrn_ambient_temperature 293(2)
_diffrn_detector_area_resol_mean 'omega scans'
_diffrn_measured_fraction_theta_full 1.000
_diffrn_measured_fraction_theta_max 1.000
_diffrn_measurement_device_type graphite
_diffrn_measurement_method 'Bruker SMART APEX'
_diffrn_radiation_monochromator graphite
_diffrn_radiation_type MoK\a
_diffrn_radiation_wavelength 0.71073
_diffrn_reflns_av_R_equivalents 0.0455
_diffrn_reflns_av_sigmaI/netI 0.0295
_diffrn_reflns_limit_h_max 15
_diffrn_reflns_limit_h_min -15
_diffrn_reflns_limit_k_max 18
_diffrn_reflns_limit_k_min -19
_diffrn_reflns_limit_l_max 28
_diffrn_reflns_limit_l_min -23
_diffrn_reflns_number 25319
_diffrn_reflns_theta_full 25.00
_diffrn_reflns_theta_max 25.00
_diffrn_reflns_theta_min 2.15
_diffrn_source 'fine-focus sealed tube'
_exptl_absorpt_coefficient_mu 0.964
_exptl_absorpt_correction_type none
_exptl_crystal_colour red
_exptl_crystal_density_diffrn 1.530
_exptl_crystal_density_method 'not measured'
_exptl_crystal_description block
_exptl_crystal_F_000 2466
_exptl_crystal_size_max 0.30
_exptl_crystal_size_mid 0.22
_exptl_crystal_size_min 0.20
_refine_diff_density_max 1.410
_refine_diff_density_min -0.576
_refine_diff_density_rms 0.132
_refine_ls_extinction_method none
_refine_ls_goodness_of_fit_ref 1.017
_refine_ls_hydrogen_treatment mixed
_refine_ls_matrix_type full
_refine_ls_number_parameters 424
_refine_ls_number_reflns 4623
_refine_ls_number_restraints 0
_refine_ls_restrained_S_all 1.017
_refine_ls_R_factor_all 0.0440
_refine_ls_R_factor_gt 0.0385
_refine_ls_shift/su_max 0.007
_refine_ls_shift/su_mean 0.000
_refine_ls_structure_factor_coef Fsqd
_refine_ls_weighting_details 'calc w=1/[\s^2^(Fo^2^)+(0.0583P)^2^+10.2190P] where P=(Fo^2^+2Fc^2^)/3'
_refine_ls_weighting_scheme calc
_refine_ls_wR_factor_gt 0.0969
_refine_ls_wR_factor_ref 0.1013
_reflns_number_gt 4105
_reflns_number_total 4623
_reflns_threshold_expression >2sigma(I)
_cod_data_source_file om900349v_si_001.cif
_cod_data_source_block complex2
_cod_original_formula_sum C26H27Cl3N3O2Rh
_cod_database_code 4069677

loop_
_symmetry_equiv_pos_as_xyz
'x, y, z'
'-x+1/2, -y, z+1/2'
'x+1/2, -y+1/2, -z'
'-x, y+1/2, -z+1/2'
'-x, -y, -z'
'x-1/2, y, -z-1/2'
'-x-1/2, y-1/2, z'
'x, -y-1/2, z-1/2'

loop_
_atom_site_label
_atom_site_type_symbol
_atom_site_fract_x
_atom_site_fract_y
_atom_site_fract_z
_atom_site_U_iso_or_equiv
_atom_site_adp_type
_atom_site_occupancy
_atom_site_symmetry_multiplicity
_atom_site_calc_flag
Rh1 Rh 0.419101(18) 0.984890(14) 0.681370(10) 0.01457(11) Uani 1 1 d
Cl1 Cl 0.45324(6) 1.01804(4) 0.77756(3) 0.02036(19) Uani 1 1 d
Cl2 Cl 0.87052(8) 0.99778(7) 0.47161(5) 0.0439(3) Uani 1 1 d
Cl3 Cl 0.94758(10) 0.86259(7) 0.40687(5) 0.0528(3) Uani 1 1 d
O2 O 1.07374(17) 0.79319(16) 0.53805(11) 0.0300(6) Uani 1 1 d
O1 O 0.97696(19) 0.70784(15) 0.49555(10) 0.0316(6) Uani 1 1 d
N3 N 0.9901(2) 0.76533(16) 0.52710(11) 0.0226(6) Uani 1 1 d
N2 N 0.4955(2) 0.87761(15) 0.69219(11) 0.0176(5) Uani 1 1 d
C23 C 0.9007(2) 0.80128(19) 0.55375(14) 0.0198(7) Uani 1 1 d
N1 N 0.5590(2) 1.03147(16) 0.65779(11) 0.0173(6) Uani 1 1 d
C15 C 0.6442(2) 0.90430(19) 0.63296(13) 0.0182(7) Uani 1 1 d
C4 C 0.3483(3) 0.9972(2) 0.60187(14) 0.0207(7) Uani 1 1 d
C25 C 0.8307(3) 0.8818(2) 0.62628(14) 0.0220(7) Uani 1 1 d
C21 C 0.7229(2) 0.82015(19) 0.55759(13) 0.0195(7) Uani 1 1 d
C1 C 0.2600(2) 0.9567(2) 0.68090(12) 0.0203(7) Uani 1 1 d
C22 C 0.8061(3) 0.78686(19) 0.53194(14) 0.0196(7) Uani 1 1 d
C2 C 0.2701(2) 1.0428(2) 0.68248(13) 0.0224(7) Uani 1 1 d
C12 C 0.6723(3) 1.1201(2) 0.62320(14) 0.0238(7) Uani 1 1 d
C13 C 0.7067(3) 1.0450(2) 0.60909(14) 0.0212(7) Uani 1 1 d
C9 C 0.4022(3) 0.9966(3) 0.54708(17) 0.0335(9) Uani 1 1 d
C14 C 0.6361(2) 0.98858(19) 0.63152(13) 0.0175(6) Uani 1 1 d
C17 C 0.5972(3) 0.7697(2) 0.67526(14) 0.0214(7) Uani 1 1 d
C3 C 0.3237(2) 1.0677(2) 0.63457(14) 0.0236(7) Uani 1 1 d
C11 C 0.5824(2) 1.1090(2) 0.65282(14) 0.0209(7) Uani 1 1 d
C6 C 0.2020(3) 0.9072(3) 0.72217(17) 0.0327(9) Uani 1 1 d
C5 C 0.3047(2) 0.9294(2) 0.62994(13) 0.0214(7) Uani 1 1 d
C18 C 0.5246(3) 0.7466(2) 0.71244(15) 0.0254(7) Uani 1 1 d
C19 C 0.4637(3) 0.81469(19) 0.72196(14) 0.0214(7) Uani 1 1 d
C16 C 0.5805(2) 0.85277(19) 0.66226(14) 0.0174(7) Uani 1 1 d
C8 C 0.3454(3) 1.1523(2) 0.6162(2) 0.0369(10) Uani 1 1 d
C26 C 0.9468(4) 0.9674(3) 0.41528(19) 0.0425(10) Uani 1 1 d
C20 C 0.7344(2) 0.86792(19) 0.60493(12) 0.0188(7) Uani 1 1 d
C7 C 0.2300(3) 1.0962(3) 0.72782(18) 0.0347(9) Uani 1 1 d
C24 C 0.9153(2) 0.8483(2) 0.60102(14) 0.0216(7) Uani 1 1 d
C10 C 0.3071(3) 0.8446(2) 0.60970(18) 0.0316(8) Uani 1 1 d
H12 H 0.701(2) 1.169(2) 0.6147(12) 0.008(7) Uiso 1 1 d
H21 H 0.661(3) 0.8115(18) 0.5445(13) 0.010(8) Uiso 1 1 d
H22 H 0.799(3) 0.759(2) 0.5037(16) 0.021(9) Uiso 1 1 d
H17 H 0.648(3) 0.740(2) 0.6611(13) 0.011(8) Uiso 1 1 d
H11 H 0.544(3) 1.148(3) 0.6669(17) 0.037(11) Uiso 1 1 d
H19 H 0.404(3) 0.819(2) 0.7428(16) 0.023(9) Uiso 1 1 d
H7A H 0.166(4) 1.103(3) 0.7238(19) 0.048(13) Uiso 1 1 d
H18 H 0.515(3) 0.702(2) 0.7258(15) 0.023(10) Uiso 1 1 d
H6B H 0.221(3) 0.858(3) 0.7215(16) 0.032(11) Uiso 1 1 d
H8B H 0.352(3) 1.181(2) 0.6458(18) 0.029(11) Uiso 1 1 d
H24 H 0.982(3) 0.855(2) 0.6186(15) 0.031(10) Uiso 1 1 d
H13 H 0.765(3) 1.032(2) 0.5919(16) 0.027(10) Uiso 1 1 d
H9B H 0.363(4) 1.009(2) 0.517(2) 0.041(13) Uiso 1 1 d
H9A H 0.453(3) 1.041(3) 0.5471(17) 0.039(11) Uiso 1 1 d
H8C H 0.411(4) 1.158(3) 0.597(2) 0.071(17) Uiso 1 1 d
H10A H 0.243(4) 0.841(3) 0.587(2) 0.074(16) Uiso 1 1 d
H10B H 0.360(3) 0.838(2) 0.5865(17) 0.032(11) Uiso 1 1 d
H26A H 0.922(3) 0.989(3) 0.376(2) 0.045(13) Uiso 1 1 d
H6C H 0.216(3) 0.924(2) 0.7605(19) 0.040(12) Uiso 1 1 d
H25 H 0.840(2) 0.913(2) 0.6547(14) 0.012(8) Uiso 1 1 d
H8A H 0.288(4) 1.172(3) 0.592(2) 0.071(16) Uiso 1 1 d
H10C H 0.307(4) 0.802(3) 0.640(2) 0.059(14) Uiso 1 1 d
H7C H 0.261(4) 1.148(3) 0.722(2) 0.069(16) Uiso 1 1 d
H7B H 0.240(4) 1.065(3) 0.764(2) 0.058(14) Uiso 1 1 d
H6A' H 0.121(3) 0.902(2) 0.7055(16) 0.035(10) Uiso 1 1 d
H26B H 1.013(4) 0.976(3) 0.422(2) 0.054(15) Uiso 1 1 d
H9C H 0.435(4) 0.954(4) 0.537(2) 0.061(17) Uiso 1 1 d

loop_
_atom_site_aniso_label
_atom_site_aniso_U_11
_atom_site_aniso_U_22
_atom_site_aniso_U_33
_atom_site_aniso_U_23
_atom_site_aniso_U_13
_atom_site_aniso_U_12
Rh1 0.01328(16) 0.01525(17) 0.01517(16) -0.00005(9) 0.00143(9) 0.00033(9)
Cl1 0.0212(4) 0.0230(4) 0.0169(4) -0.0014(3) 0.0005(3) -0.0011(3)
Cl2 0.0391(6) 0.0500(6) 0.0427(6) -0.0068(5) -0.0090(5) 0.0077(5)
Cl3 0.0757(8) 0.0435(6) 0.0392(6) 0.0005(5) 0.0099(6) 0.0093(6)
O2 0.0182(13) 0.0329(14) 0.0389(15) -0.0019(12) 0.0031(10) 0.0007(10)
O1 0.0285(14) 0.0310(13) 0.0352(14) -0.0125(11) 0.0044(11) 0.0037(11)
N3 0.0207(15) 0.0245(15) 0.0226(15) 0.0032(12) 0.0025(12) 0.0052(12)
N2 0.0171(13) 0.0171(13) 0.0185(13) -0.0003(10) 0.0018(11) -0.0014(11)
C23 0.0194(16) 0.0196(16) 0.0203(16) 0.0028(13) 0.0034(13) 0.0016(12)
N1 0.0158(13) 0.0191(14) 0.0170(14) 0.0013(11) 0.0000(11) -0.0001(11)
C15 0.0164(16) 0.0239(16) 0.0142(15) -0.0033(13) -0.0046(12) 0.0009(13)
C4 0.0157(16) 0.0283(17) 0.0182(17) 0.0021(13) -0.0014(13) 0.0009(13)
C25 0.0215(17) 0.0242(17) 0.0204(17) -0.0049(14) 0.0007(14) 0.0009(14)
C21 0.0160(17) 0.0229(16) 0.0196(16) 0.0001(13) -0.0023(13) -0.0004(13)
C1 0.0105(15) 0.0315(18) 0.0188(16) 0.0025(13) -0.0012(12) -0.0002(14)
C22 0.0247(18) 0.0173(16) 0.0167(16) -0.0039(13) -0.0004(13) 0.0005(13)
C2 0.0133(16) 0.0298(18) 0.0242(17) -0.0040(14) -0.0025(13) 0.0052(14)
C12 0.0226(17) 0.0217(18) 0.0271(18) 0.0062(14) -0.0047(14) -0.0046(14)
C13 0.0141(16) 0.0288(18) 0.0206(17) 0.0043(14) -0.0003(13) -0.0035(14)
C9 0.025(2) 0.056(3) 0.019(2) 0.0040(18) 0.0033(17) -0.002(2)
C14 0.0140(15) 0.0229(16) 0.0157(15) -0.0010(12) -0.0003(12) 0.0000(12)
C17 0.0202(17) 0.0178(17) 0.0262(18) -0.0045(13) -0.0014(14) 0.0014(13)
C3 0.0170(16) 0.0256(18) 0.0283(18) 0.0053(14) -0.0025(14) 0.0044(13)
C11 0.0210(17) 0.0177(17) 0.0238(18) 0.0029(14) -0.0030(13) 0.0009(13)
C6 0.021(2) 0.044(3) 0.033(2) 0.0140(18) 0.0051(16) -0.0029(17)
C5 0.0159(16) 0.0285(18) 0.0198(16) -0.0003(13) -0.0032(13) -0.0003(13)
C18 0.0289(19) 0.0164(17) 0.0310(19) 0.0040(15) -0.0001(15) -0.0027(15)
C19 0.0206(17) 0.0217(17) 0.0220(17) 0.0000(13) 0.0019(14) -0.0043(13)
C16 0.0146(16) 0.0184(16) 0.0190(16) -0.0044(13) -0.0026(12) 0.0006(12)
C8 0.032(2) 0.027(2) 0.052(3) 0.012(2) -0.009(2) -0.0018(17)
C26 0.044(3) 0.049(3) 0.035(2) 0.002(2) -0.005(2) -0.008(2)
C20 0.0196(17) 0.0202(16) 0.0165(15) 0.0014(13) 0.0020(13) 0.0017(13)
C7 0.023(2) 0.045(3) 0.037(2) -0.0141(19) 0.0013(17) 0.0122(18)
C24 0.0160(17) 0.0254(18) 0.0235(17) -0.0016(14) -0.0013(13) -0.0003(13)
C10 0.030(2) 0.031(2) 0.034(2) -0.0091(17) -0.0030(18) -0.0019(16)

loop_
_atom_type_symbol
_atom_type_description
_atom_type_scat_dispersion_real
_atom_type_scat_dispersion_imag
_atom_type_scat_source
C C 0.0033 0.0016 'International Tables Vol C Tables 4.2.6.8 and 6.1.1.4'
H H 0.0000 0.0000 'International Tables Vol C Tables 4.2.6.8 and 6.1.1.4'
N N 0.0061 0.0033 'International Tables Vol C Tables 4.2.6.8 and 6.1.1.4'
O O 0.0106 0.0060 'International Tables Vol C Tables 4.2.6.8 and 6.1.1.4'
Cl Cl 0.1484 0.1585 'International Tables Vol C Tables 4.2.6.8 and 6.1.1.4'
Rh Rh -1.1178 0.9187 'International Tables Vol C Tables 4.2.6.8 and 6.1.1.4'

loop_
_geom_angle_atom_site_label_1
_geom_angle_atom_site_label_2
_geom_angle_atom_site_label_3
_geom_angle
N2 Rh1 N1 85.49(10)
N2 Rh1 C4 114.19(12)
N1 Rh1 C4 96.43(12)
N2 Rh1 C1 106.85(12)
N1 Rh1 C1 161.09(11)
C4 Rh1 C1 65.65(12)
N2 Rh1 C5 92.58(11)
N1 Rh1 C5 128.83(11)
C4 Rh1 C5 39.07(13)
C1 Rh1 C5 38.70(12)
N2 Rh1 C3 153.31(12)
N1 Rh1 C3 98.02(11)
C4 Rh1 C3 39.20(13)
C1 Rh1 C3 64.50(13)
C5 Rh1 C3 64.57(13)
N2 Rh1 C2 144.77(12)
N1 Rh1 C2 129.59(12)
C4 Rh1 C2 64.79(12)
C1 Rh1 C2 38.64(14)
C5 Rh1 C2 64.21(13)
C3 Rh1 C2 37.64(12)
N2 Rh1 Cl1 89.22(7)
N1 Rh1 Cl1 90.43(8)
C4 Rh1 Cl1 155.99(9)
C1 Rh1 Cl1 103.74(8)
C5 Rh1 Cl1 140.73(9)
C3 Rh1 Cl1 117.09(9)
C2 Rh1 Cl1 93.21(9)
O2 N3 O1 123.4(3)
O2 N3 C23 118.6(3)
O1 N3 C23 118.0(3)
C19 N2 C16 107.2(3)
C19 N2 Rh1 126.2(2)
C16 N2 Rh1 125.8(2)
C22 C23 C24 122.3(3)
C22 C23 N3 119.7(3)
C24 C23 N3 118.1(3)
C11 N1 C14 106.6(3)
C11 N1 Rh1 126.2(2)
C14 N1 Rh1 125.5(2)
C16 C15 C14 125.5(3)
C16 C15 C20 117.3(3)
C14 C15 C20 116.9(3)
C5 C4 C3 107.0(3)
C5 C4 C9 126.7(3)
C3 C4 C9 126.1(3)
C5 C4 Rh1 71.47(18)
C3 C4 Rh1 72.15(19)
C9 C4 Rh1 125.1(3)
C24 C25 C20 120.7(3)
C24 C25 H25 118(2)
C20 C25 H25 121(2)
C22 C21 C20 120.4(3)
C22 C21 H21 121(2)
C20 C21 H21 119(2)
C5 C1 C2 107.5(3)
C5 C1 C6 126.9(3)
C2 C1 C6 125.3(3)
C5 C1 Rh1 70.77(18)
C2 C1 Rh1 72.15(18)
C6 C1 Rh1 128.0(2)
C21 C22 C23 119.1(3)
C21 C22 H22 120(3)
C23 C22 H22 121(3)
C3 C2 C1 108.4(3)
C3 C2 C7 126.4(4)
C1 C2 C7 125.2(3)
C3 C2 Rh1 70.57(18)
C1 C2 Rh1 69.21(18)
C7 C2 Rh1 125.9(2)
C13 C12 C11 106.7(3)
C13 C12 H12 128.2(19)
C11 C12 H12 125.1(19)
C12 C13 C14 106.8(3)
C12 C13 H13 128(2)
C14 C13 H13 125(2)
C4 C9 H9B 115(3)
C4 C9 H9A 108(2)
H9B C9 H9A 103(4)
C4 C9 H9C 119(4)
H9B C9 H9C 105(4)
H9A C9 H9C 106(5)
N1 C14 C15 123.7(3)
N1 C14 C13 108.1(3)
C15 C14 C13 127.9(3)
C18 C17 C16 107.7(3)
C18 C17 H17 128(2)
C16 C17 H17 124(2)
C2 C3 C4 108.4(3)
C2 C3 C8 127.5(4)
C4 C3 C8 123.9(3)
C2 C3 Rh1 71.79(19)
C4 C3 Rh1 68.65(18)
C8 C3 Rh1 129.2(3)
N1 C11 C12 111.8(3)
N1 C11 H11 122(3)
C12 C11 H11 126(3)
C1 C6 H6B 111(3)
C1 C6 H6C 112(2)
H6B C6 H6C 104(4)
C1 C6 H6A' 107(2)
H6B C6 H6A' 101(3)
H6C C6 H6A' 121(3)
C1 C5 C4 108.4(3)
C1 C5 C10 125.9(3)
C4 C5 C10 125.6(3)
C1 C5 Rh1 70.52(18)
C4 C5 Rh1 69.45(18)
C10 C5 Rh1 125.0(2)
C17 C18 C19 106.4(3)
C17 C18 H18 128(3)
C19 C18 H18 126(3)
N2 C19 C18 111.4(3)
N2 C19 H19 119(2)
C18 C19 H19 129(2)
C15 C16 N2 124.3(3)
C15 C16 C17 127.6(3)
N2 C16 C17 107.3(3)
C3 C8 H8B 108(3)
C3 C8 H8C 113(3)
H8B C8 H8C 104(4)
C3 C8 H8A 109(3)
H8B C8 H8A 111(4)
H8C C8 H8A 112(4)
Cl3 C26 Cl2 112.1(3)
Cl3 C26 H26A 104(2)
Cl2 C26 H26A 113(3)
Cl3 C26 H26B 100(3)
Cl2 C26 H26B 112(3)
H26A C26 H26B 114(4)
C25 C20 C21 119.6(3)
C25 C20 C15 119.8(3)
C21 C20 C15 120.6(3)
C2 C7 H7A 110(3)
C2 C7 H7C 106(3)
H7A C7 H7C 106(4)
C2 C7 H7B 105(3)
H7A C7 H7B 107(4)
H7C C7 H7B 121(4)
C25 C24 C23 118.0(3)
C25 C24 H24 119(2)
C23 C24 H24 122(2)
C5 C10 H10A 102(3)
C5 C10 H10B 110(3)
H10A C10 H10B 108(4)
C5 C10 H10C 115(3)
H10A C10 H10C 110(4)
H10B C10 H10C 111(4)

loop_
_geom_bond_atom_site_label_1
_geom_bond_atom_site_label_2
_geom_bond_distance
Rh1 N2 2.066(3)
Rh1 N1 2.082(3)
Rh1 C4 2.130(3)
Rh1 C1 2.153(3)
Rh1 C5 2.156(3)
Rh1 C3 2.176(3)
Rh1 C2 2.192(3)
Rh1 Cl1 2.4091(8)
Cl2 C26 1.757(5)
Cl3 C26 1.754(5)
O2 N3 1.227(4)
O1 N3 1.230(4)
N3 C23 1.469(4)
N2 C19 1.333(4)
N2 C16 1.395(4)
C23 C22 1.375(5)
C23 C24 1.388(5)
N1 C11 1.331(4)
N1 C14 1.394(4)
C15 C16 1.390(5)
C15 C14 1.406(4)
C15 C20 1.495(4)
C4 C5 1.434(5)
C4 C3 1.445(5)
C4 C9 1.492(5)
C25 C24 1.388(5)
C25 C20 1.391(5)
C25 H25 0.86(3)
C21 C22 1.375(5)
C21 C20 1.391(4)
C21 H21 0.89(3)
C1 C5 1.428(4)
C1 C2 1.438(5)
C1 C6 1.497(5)
C22 H22 0.83(4)
C2 C3 1.409(5)
C2 C7 1.498(5)
C12 C13 1.370(5)
C12 C11 1.395(5)
C12 H12 0.93(3)
C13 C14 1.427(5)
C13 H13 0.90(4)
C9 H9B 0.91(5)
C9 H9A 1.00(5)
C9 H9C 0.87(6)
C17 C18 1.363(5)
C17 C16 1.433(5)
C17 H17 0.89(3)
C3 C8 1.501(5)
C11 H11 0.89(4)
C6 H6B 0.85(4)
C6 H6C 0.98(4)
C6 H6A' 1.15(4)
C5 C10 1.491(5)
C18 C19 1.407(5)
C18 H18 0.82(4)
C19 H19 0.93(4)
C8 H8B 0.86(4)
C8 H8C 0.98(6)
C8 H8A 1.01(6)
C26 H26A 1.05(5)
C26 H26B 0.90(6)
C7 H7A 0.85(5)
C7 H7C 0.96(6)
C7 H7B 1.01(5)
C24 H24 0.98(4)
C10 H10A 1.00(6)
C10 H10B 0.89(4)
C10 H10C 1.02(5)

loop_
_geom_torsion_atom_site_label_1
_geom_torsion_atom_site_label_2
_geom_torsion_atom_site_label_3
_geom_torsion_atom_site_label_4
_geom_torsion
N1 Rh1 N2 C19 161.4(3)
C4 Rh1 N2 C19 -103.6(3)
C1 Rh1 N2 C19 -33.2(3)
C5 Rh1 N2 C19 -69.8(3)
C3 Rh1 N2 C19 -99.7(3)
C2 Rh1 N2 C19 -23.5(4)
Cl1 Rh1 N2 C19 70.9(3)
N1 Rh1 N2 C16 -30.3(2)
C4 Rh1 N2 C16 64.7(3)
C1 Rh1 N2 C16 135.1(2)
C5 Rh1 N2 C16 98.4(3)
C3 Rh1 N2 C16 68.6(4)
C2 Rh1 N2 C16 144.7(2)
Cl1 Rh1 N2 C16 -120.8(2)
O2 N3 C23 C22 162.8(3)
O1 N3 C23 C22 -18.3(4)
O2 N3 C23 C24 -18.0(4)
O1 N3 C23 C24 160.8(3)
N2 Rh1 N1 C11 -166.0(3)
C4 Rh1 N1 C11 80.1(3)
C1 Rh1 N1 C11 62.2(5)
C5 Rh1 N1 C11 104.3(3)
C3 Rh1 N1 C11 40.6(3)
C2 Rh1 N1 C11 17.7(3)
Cl1 Rh1 N1 C11 -76.8(3)
N2 Rh1 N1 C14 30.8(3)
C4 Rh1 N1 C14 -83.1(3)
C1 Rh1 N1 C14 -101.0(4)
C5 Rh1 N1 C14 -58.9(3)
C3 Rh1 N1 C14 -122.6(3)
C2 Rh1 N1 C14 -145.5(2)
Cl1 Rh1 N1 C14 120.0(3)
N2 Rh1 C4 C5 61.6(2)
N1 Rh1 C4 C5 149.56(19)
C1 Rh1 C4 C5 -36.72(19)
C3 Rh1 C4 C5 -115.6(3)
C2 Rh1 C4 C5 -79.5(2)
Cl1 Rh1 C4 C5 -104.7(3)
N2 Rh1 C4 C3 177.25(18)
N1 Rh1 C4 C3 -94.82(19)
C1 Rh1 C4 C3 78.9(2)
C5 Rh1 C4 C3 115.6(3)
C2 Rh1 C4 C3 36.15(19)
Cl1 Rh1 C4 C3 10.9(3)
N2 Rh1 C4 C9 -60.7(4)
N1 Rh1 C4 C9 27.2(3)
C1 Rh1 C4 C9 -159.1(4)
C5 Rh1 C4 C9 -122.4(4)
C3 Rh1 C4 C9 122.0(4)
C2 Rh1 C4 C9 158.2(4)
Cl1 Rh1 C4 C9 133.0(3)
N2 Rh1 C1 C5 -72.4(2)
N1 Rh1 C1 C5 56.7(4)
C4 Rh1 C1 C5 37.07(19)
C3 Rh1 C1 C5 80.5(2)
C2 Rh1 C1 C5 116.5(3)
Cl1 Rh1 C1 C5 -165.78(17)
N2 Rh1 C1 C2 171.08(17)
N1 Rh1 C1 C2 -59.8(4)
C4 Rh1 C1 C2 -79.47(19)
C5 Rh1 C1 C2 -116.5(3)
C3 Rh1 C1 C2 -36.07(18)
Cl1 Rh1 C1 C2 77.68(17)
N2 Rh1 C1 C6 49.9(4)
N1 Rh1 C1 C6 178.9(3)
C4 Rh1 C1 C6 159.3(4)
C5 Rh1 C1 C6 122.2(4)
C3 Rh1 C1 C6 -157.3(4)
C2 Rh1 C1 C6 -121.2(4)
Cl1 Rh1 C1 C6 -43.5(4)
C20 C21 C22 C23 0.1(5)
C24 C23 C22 C21 0.2(5)
N3 C23 C22 C21 179.3(3)
C5 C1 C2 C3 -2.4(3)
C6 C1 C2 C3 -175.7(3)
Rh1 C1 C2 C3 59.9(2)
C5 C1 C2 C7 177.7(3)
C6 C1 C2 C7 4.4(5)
Rh1 C1 C2 C7 -120.0(3)
C5 C1 C2 Rh1 -62.3(2)
C6 C1 C2 Rh1 124.4(3)
N2 Rh1 C2 C3 -134.4(2)
N1 Rh1 C2 C3 39.2(3)
C4 Rh1 C2 C3 -37.6(2)
C1 Rh1 C2 C3 -119.5(3)
C5 Rh1 C2 C3 -81.1(2)
Cl1 Rh1 C2 C3 132.37(19)
N2 Rh1 C2 C1 -14.9(3)
N1 Rh1 C2 C1 158.68(17)
C4 Rh1 C2 C1 81.90(19)
C5 Rh1 C2 C1 38.41(18)
C3 Rh1 C2 C1 119.5(3)
Cl1 Rh1 C2 C1 -108.10(16)
N2 Rh1 C2 C7 104.2(4)
N1 Rh1 C2 C7 -82.3(4)
C4 Rh1 C2 C7 -159.0(4)
C1 Rh1 C2 C7 119.1(4)
C5 Rh1 C2 C7 157.5(4)
C3 Rh1 C2 C7 -121.4(4)
Cl1 Rh1 C2 C7 11.0(3)
C11 C12 C13 C14 -0.7(4)
C11 N1 C14 C15 173.1(3)
Rh1 N1 C14 C15 -21.0(4)
C11 N1 C14 C13 -1.4(4)
Rh1 N1 C14 C13 164.6(2)
C16 C15 C14 N1 -3.0(5)
C20 C15 C14 N1 -177.1(3)
C16 C15 C14 C13 170.2(3)
C20 C15 C14 C13 -3.8(5)
C12 C13 C14 N1 1.3(4)
C12 C13 C14 C15 -172.8(3)
C1 C2 C3 C4 0.1(4)
C7 C2 C3 C4 179.9(3)
Rh1 C2 C3 C4 59.1(2)
C1 C2 C3 C8 175.0(3)
C7 C2 C3 C8 -5.1(6)
Rh1 C2 C3 C8 -125.9(4)
C1 C2 C3 Rh1 -59.0(2)
C7 C2 C3 Rh1 120.8(4)
C5 C4 C3 C2 2.4(4)
C9 C4 C3 C2 178.1(3)
Rh1 C4 C3 C2 -61.1(2)
C5 C4 C3 C8 -172.8(3)
C9 C4 C3 C8 2.9(6)
Rh1 C4 C3 C8 123.8(3)
C5 C4 C3 Rh1 63.4(2)
C9 C4 C3 Rh1 -120.8(4)
N2 Rh1 C3 C2 113.5(3)
N1 Rh1 C3 C2 -150.6(2)
C4 Rh1 C3 C2 119.1(3)
C1 Rh1 C3 C2 37.0(2)
C5 Rh1 C3 C2 80.1(2)
Cl1 Rh1 C3 C2 -55.9(2)
N2 Rh1 C3 C4 -5.6(4)
N1 Rh1 C3 C4 90.3(2)
C1 Rh1 C3 C4 -82.1(2)
C5 Rh1 C3 C4 -39.00(19)
C2 Rh1 C3 C4 -119.1(3)
Cl1 Rh1 C3 C4 -175.03(16)
N2 Rh1 C3 C8 -122.6(4)
N1 Rh1 C3 C8 -26.7(4)
C4 Rh1 C3 C8 -117.0(4)
C1 Rh1 C3 C8 160.9(4)
C5 Rh1 C3 C8 -156.0(4)
C2 Rh1 C3 C8 123.9(5)
Cl1 Rh1 C3 C8 68.0(4)
C14 N1 C11 C12 0.9(4)
Rh1 N1 C11 C12 -164.9(2)
C13 C12 C11 N1 -0.1(4)
C2 C1 C5 C4 3.9(4)
C6 C1 C5 C4 177.1(3)
Rh1 C1 C5 C4 -59.3(2)
C2 C1 C5 C10 -177.1(3)
C6 C1 C5 C10 -3.9(5)
Rh1 C1 C5 C10 119.7(3)
C2 C1 C5 Rh1 63.2(2)
C6 C1 C5 Rh1 -123.6(3)
C3 C4 C5 C1 -3.9(4)
C9 C4 C5 C1 -179.6(3)
Rh1 C4 C5 C1 60.0(2)
C3 C4 C5 C10 177.1(3)
C9 C4 C5 C10 1.4(6)
Rh1 C4 C5 C10 -119.1(3)
C3 C4 C5 Rh1 -63.8(2)
C9 C4 C5 Rh1 120.4(4)
N2 Rh1 C5 C1 114.1(2)
N1 Rh1 C5 C1 -159.65(18)
C4 Rh1 C5 C1 -119.4(3)
C3 Rh1 C5 C1 -80.3(2)
C2 Rh1 C5 C1 -38.3(2)
Cl1 Rh1 C5 C1 22.1(3)
N2 Rh1 C5 C4 -126.53(19)
N1 Rh1 C5 C4 -40.3(2)
C1 Rh1 C5 C4 119.4(3)
C3 Rh1 C5 C4 39.13(19)
C2 Rh1 C5 C4 81.1(2)
Cl1 Rh1 C5 C4 141.54(17)
N2 Rh1 C5 C10 -6.7(3)
N1 Rh1 C5 C10 79.5(3)
C4 Rh1 C5 C10 119.8(4)
C1 Rh1 C5 C10 -120.8(4)
C3 Rh1 C5 C10 158.9(3)
C2 Rh1 C5 C10 -159.2(4)
Cl1 Rh1 C5 C10 -98.7(3)
C16 C17 C18 C19 0.3(4)
C16 N2 C19 C18 -0.8(4)
Rh1 N2 C19 C18 169.2(2)
C17 C18 C19 N2 0.3(4)
C14 C15 C16 N2 3.7(5)
C20 C15 C16 N2 177.7(3)
C14 C15 C16 C17 -165.2(3)
C20 C15 C16 C17 8.8(5)
C19 N2 C16 C15 -169.8(3)
Rh1 N2 C16 C15 20.1(4)
C19 N2 C16 C17 1.0(3)
Rh1 N2 C16 C17 -169.2(2)
C18 C17 C16 C15 169.6(3)
C18 C17 C16 N2 -0.8(4)
C24 C25 C20 C21 -0.3(5)
C24 C25 C20 C15 179.7(3)
C22 C21 C20 C25 -0.1(5)
C22 C21 C20 C15 180.0(3)
C16 C15 C20 C25 -108.4(4)
C14 C15 C20 C25 66.2(4)
C16 C15 C20 C21 71.6(4)
C14 C15 C20 C21 -113.8(3)
C20 C25 C24 C23 0.5(5)
C22 C23 C24 C25 -0.5(5)
N3 C23 C24 C25 -179.7(3)
